data_1558986
loop_
_publ_author_name
'Thomas, Christine M.'
'Zhang, Hongtu'
'Hatzis, Gregory P.'
'Moore, Curtis'
'Dickie, Diane Amanda'

_publ_section_title
;
 Redox chemistry and H-atom abstraction reactivity of a terminal
 zirconium(IV) oxo compound mediated by an appended cobalt(I) center
;
_journal_name_full 'Chemical Science'
_journal_paper_doi 10.1039/D0SC04229C
_journal_year 2020
_chemical_formula_moiety 'C50 H85 Co I0 N4 O1 P3 Zr, C32 H12 B F24'
_chemical_formula_sum 'C82 H96.99 B Co F24 I0.01 N4 O P3 Zr'
_chemical_formula_weight 1865.05
_chemical_properties_physical Air-sensitive,Moisture-sensitive
_space_group_crystal_system triclinic
_space_group_IT_number 2
_space_group_name_Hall '-P 1'
_space_group_name_H-M_alt 'P -1'
_atom_sites_solution_hydrogens mixed
_atom_sites_solution_primary dual
_audit_creation_date 2019-09-19
_audit_creation_method
;
Olex2 1.2
(compiled 2018.05.29 svn.r3508 for OlexSys, GUI svn.r5506)
;
_audit_update_record
;
2020-07-31 deposited with the CCDC.	2020-09-04 downloaded from the CCDC.
;
_cell_angle_alpha 73.132(2)
_cell_angle_beta 81.938(2)
_cell_angle_gamma 89.151(2)
_cell_formula_units_Z 2
_cell_length_a 13.4865(8)
_cell_length_b 15.0867(9)
_cell_length_c 24.2764(14)
_cell_measurement_reflns_used 9833
_cell_measurement_temperature 150
_cell_measurement_theta_max 27.892
_cell_measurement_theta_min 2.857
_cell_volume 4678.5(5)
_computing_cell_refinement 'SAINT V8.38A (?, 2016)'
_computing_data_reduction 'SAINT V8.38A (?, 2016)'
_computing_molecular_graphics 'Olex2 (Dolomanov et al., 2009)'
_computing_publication_material 'Olex2 (Dolomanov et al., 2009)'
_computing_structure_refinement 'ShelXL (Sheldrick, 2015)'
_computing_structure_solution 'ShelXT (Sheldrick, 2015)'
_diffrn_ambient_temperature 150
_diffrn_measured_fraction_theta_full 0.998
_diffrn_measured_fraction_theta_max 0.996
_diffrn_measurement_device_type 'Bruker D8 Venture PHOTON II CPAD'
_diffrn_radiation_monochromator 'TRIUMPH curved--crystal'
_diffrn_radiation_probe x-ray
_diffrn_radiation_type MoK\a
_diffrn_radiation_wavelength 0.71073
_diffrn_reflns_av_R_equivalents 0.0245
_diffrn_reflns_av_unetI/netI 0.0164
_diffrn_reflns_Laue_measured_fraction_full 0.998
_diffrn_reflns_Laue_measured_fraction_max 0.996
_diffrn_reflns_limit_h_max 17
_diffrn_reflns_limit_h_min -17
_diffrn_reflns_limit_k_max 19
_diffrn_reflns_limit_k_min -19
_diffrn_reflns_limit_l_max 31
_diffrn_reflns_limit_l_min -31
_diffrn_reflns_number 176079
_diffrn_reflns_point_group_measured_fraction_full 0.998
_diffrn_reflns_point_group_measured_fraction_max 0.996
_diffrn_reflns_theta_full 25.242
_diffrn_reflns_theta_max 27.902
_diffrn_reflns_theta_min 2.857
_diffrn_source 'fine--focus tube'
_exptl_absorpt_coefficient_mu 0.432
_exptl_absorpt_correction_T_max 0.7456
_exptl_absorpt_correction_T_min 0.6964
_exptl_absorpt_correction_type multi-scan
_exptl_absorpt_process_details
'SADABS-2016/2 (Bruker,2016/2) was used for absorption correction. wR2(int) was 0.0518 before and 0.0423 after correction. The Ratio of minimum to maximum transmission is 0.9340. The \l/2 correction factor is Not present.'
_exptl_crystal_colour green
_exptl_crystal_colour_primary green
_exptl_crystal_density_diffrn 1.324
_exptl_crystal_description block
_exptl_crystal_F_000 1916
_exptl_crystal_recrystallization_method 'Re-crystallisation from solvent: pentane, fluorobenzene'
_exptl_crystal_size_max 0.744
_exptl_crystal_size_mid 0.403
_exptl_crystal_size_min 0.326
_refine_diff_density_max 0.897
_refine_diff_density_min -0.569
_refine_diff_density_rms 0.057
_refine_ls_extinction_method none
_refine_ls_goodness_of_fit_ref 1.025
_refine_ls_hydrogen_treatment mixed
_refine_ls_matrix_type full
_refine_ls_number_parameters 1113
_refine_ls_number_reflns 22290
_refine_ls_number_restraints 2
_refine_ls_restrained_S_all 1.025
_refine_ls_R_factor_all 0.0382
_refine_ls_R_factor_gt 0.0335
_refine_ls_shift/su_max 0.003
_refine_ls_shift/su_mean 0.000
_refine_ls_structure_factor_coef Fsqd
_refine_ls_weighting_details 'w=1/[\s^2^(Fo^2^)+(0.0416P)^2^+3.8073P] where P=(Fo^2^+2Fc^2^)/3'
_refine_ls_weighting_scheme calc
_refine_ls_wR_factor_gt 0.0863
_refine_ls_wR_factor_ref 0.0908
_reflns_Friedel_coverage 0.000
_reflns_number_gt 20062
_reflns_number_total 22290
_reflns_threshold_expression 'I > 2\s(I)'
_cod_data_source_file d0sc04229c2.cif
_cod_data_source_block '[9][BArF4]'
_cod_database_code 1558986
_shelx_shelxl_version_number 2018/1
_shelx_space_group_comment
;
The symmetry employed for this shelxl refinement is uniquely defined
by the following loop, which should always be used as a source of
symmetry information in preference to the above space-group names.
They are only intended as comments.
;
_olex2_refinement_description
;
1. Fixed Uiso
 At 1.2 times of:
  All C(H) groups
 At 1.5 times of:
  All C(H,H,H) groups, All O(H) groups
2. Restrained distances
 O1-H1
 0.95 with sigma of 0.01
 Zr1-H1
 2.7 with sigma of 0.01
3. Uiso/Uaniso restraints and constraints
Uanis(O1) = Uanis(I1)
4. Others
 Sof(I1)=1-FVAR(1)
 Sof(O1)=Sof(H1)=FVAR(1)
 Sof(F25A)=Sof(F26A)=Sof(F27A)=1-FVAR(2)
 Sof(F25)=Sof(F26)=Sof(F27)=FVAR(2)
5.a Ternary CH refined with riding coordinates:
 C10(H10), C13(H13), C25(H25), C28(H28), C39(H39), C42(H42)
5.b Aromatic/amide H refined with riding coordinates:
 C4(H4), C7(H7), C19(H19), C22(H22), C34(H34), C37(H37), C51(H51), C54(H54),
 C57(H57), C59(H59), C62(H62), C65(H65), C67(H67), C70(H70), C73(H73), C75(H75),
  C78(H78), C81(H81)
5.c Idealised Me refined as rotating group:
 C3(H3A,H3B,H3C), C6(H6A,H6B,H6C), C9(H9A,H9B,H9C), C11(H11A,H11B,H11C),
 C12(H12A,H12B,H12C), C14(H14A,H14B,H14C), C15(H15A,H15B,H15C), C18(H18A,H18B,
 H18C), C21(H21A,H21B,H21C), C24(H24A,H24B,H24C), C26(H26A,H26B,H26C), C27(H27A,
 H27B,H27C), C29(H29A,H29B,H29C), C30(H30A,H30B,H30C), C33(H33A,H33B,H33C),
 C36(H36A,H36B,H36C), C38(H38A,H38B,H38C), C40(H40A,H40B,H40C), C41(H41A,H41B,
 H41C), C43(H43A,H43B,H43C), C44(H44A,H44B,H44C), C47(H47A,H47B,H47C), C48(H48A,
 H48B,H48C), C49(H49A,H49B,H49C)
;
_olex2_submission_special_instructions 'No special instructions were received'

loop_
_space_group_symop_operation_xyz
'x, y, z'
'-x, -y, -z'

loop_
_atom_site_label
_atom_site_type_symbol
_atom_site_fract_x
_atom_site_fract_y
_atom_site_fract_z
_atom_site_U_iso_or_equiv
_atom_site_adp_type
_atom_site_occupancy
_atom_site_site_symmetry_order
_atom_site_calc_flag
_atom_site_refinement_flags_posn
_atom_site_refinement_flags_adp
_atom_site_refinement_flags_occupancy
_atom_site_disorder_assembly
_atom_site_disorder_group
Zr1 Zr 0.49683(2) 0.58703(2) -0.13941(2) 0.01741(4) Uani 1 1 d D . . . .
Co1 Co 0.49572(2) 0.65247(2) -0.26142(2) 0.01877(5) Uani 1 1 d . . . . .
P1 P 0.64553(3) 0.69277(3) -0.23751(2) 0.01916(7) Uani 1 1 d . . . . .
P2 P 0.36364(3) 0.71188(3) -0.21118(2) 0.01975(7) Uani 1 1 d . . . . .
P3 P 0.47789(3) 0.49194(3) -0.22857(2) 0.02013(8) Uani 1 1 d . . . . .
N1 N 0.64831(9) 0.63557(9) -0.16710(5) 0.0206(2) Uani 1 1 d . . . . .
N2 N 0.38744(9) 0.69022(9) -0.14223(5) 0.0208(2) Uani 1 1 d . . . . .
N3 N 0.44913(10) 0.46330(9) -0.15551(5) 0.0210(2) Uani 1 1 d . . . . .
N4 N 0.47590(11) 0.73365(10) -0.39324(6) 0.0281(3) Uani 1 1 d . . . . .
C1 C 0.72398(11) 0.63788(11) -0.13090(6) 0.0230(3) Uani 1 1 d . . . . .
C01E C 0.50331(14) 0.32099(12) -0.08733(7) 0.0316(4) Uani 1 1 d . . . . .
C2 C 0.71455(12) 0.69719(13) -0.09526(7) 0.0299(3) Uani 1 1 d . . . . .
C3 C 0.62603(14) 0.75847(15) -0.09227(9) 0.0395(4) Uani 1 1 d . . . . .
H3A H 0.568159 0.731478 -0.102562 0.059 Uiso 1 1 calc GR . . . .
H3B H 0.642259 0.820127 -0.119603 0.059 Uiso 1 1 calc GR . . . .
H3C H 0.610044 0.763701 -0.052714 0.059 Uiso 1 1 calc GR . . . .
C4 C 0.78917(13) 0.70056(15) -0.06162(8) 0.0367(4) Uani 1 1 d . . . . .
H4 H 0.782607 0.741813 -0.038356 0.044 Uiso 1 1 calc R . . . .
C5 C 0.87253(13) 0.64593(15) -0.06088(8) 0.0363(4) Uani 1 1 d . . . . .
C6 C 0.95418(16) 0.6522(2) -0.02536(10) 0.0535(6) Uani 1 1 d . . . . .
H6A H 0.959820 0.592049 0.003355 0.080 Uiso 1 1 calc GR . . . .
H6B H 0.937665 0.699369 -0.005274 0.080 Uiso 1 1 calc GR . . . .
H6C H 1.018030 0.669174 -0.051099 0.080 Uiso 1 1 calc GR . . . .
C7 C 0.87783(12) 0.58392(14) -0.09325(7) 0.0321(4) Uani 1 1 d . . . . .
H7 H 0.933325 0.544232 -0.092241 0.038 Uiso 1 1 calc R . . . .
C8 C 0.80471(12) 0.57732(12) -0.12743(7) 0.0257(3) Uani 1 1 d . . . . .
C9 C 0.81738(13) 0.50415(13) -0.15854(8) 0.0322(4) Uani 1 1 d . . . . .
H9A H 0.762867 0.507501 -0.181791 0.048 Uiso 1 1 calc GR . . . .
H9B H 0.815781 0.442858 -0.129992 0.048 Uiso 1 1 calc GR . . . .
H9C H 0.881758 0.514404 -0.184124 0.048 Uiso 1 1 calc GR . . . .
C10 C 0.65478(12) 0.81958(11) -0.24807(8) 0.0278(3) Uani 1 1 d . . . . .
H10 H 0.597673 0.833148 -0.220941 0.033 Uiso 1 1 calc R . . . .
C11 C 0.63683(16) 0.87647(13) -0.30882(9) 0.0410(4) Uani 1 1 d . . . . .
H11A H 0.579627 0.849553 -0.319788 0.061 Uiso 1 1 calc GR . . . .
H11B H 0.696672 0.875953 -0.336748 0.061 Uiso 1 1 calc GR . . . .
H11C H 0.622656 0.940417 -0.308945 0.061 Uiso 1 1 calc GR . . . .
C12 C 0.74881(15) 0.85753(13) -0.23271(10) 0.0399(4) Uani 1 1 d . . . . .
H12A H 0.804337 0.862772 -0.264293 0.060 Uiso 1 1 calc GR . . . .
H12B H 0.766635 0.815294 -0.196667 0.060 Uiso 1 1 calc GR . . . .
H12C H 0.735525 0.918756 -0.227366 0.060 Uiso 1 1 calc GR . . . .
C13 C 0.75478(11) 0.66113(11) -0.28350(7) 0.0234(3) Uani 1 1 d . . . . .
H13 H 0.753054 0.591910 -0.272755 0.028 Uiso 1 1 calc R . . . .
C14 C 0.74716(13) 0.69481(14) -0.34876(7) 0.0334(4) Uani 1 1 d . . . . .
H14A H 0.763130 0.761410 -0.363597 0.050 Uiso 1 1 calc GR . . . .
H14B H 0.678906 0.683037 -0.354937 0.050 Uiso 1 1 calc GR . . . .
H14C H 0.794590 0.661477 -0.369424 0.050 Uiso 1 1 calc GR . . . .
C15 C 0.85847(12) 0.68890(13) -0.27403(8) 0.0322(4) Uani 1 1 d . . . . .
H15A H 0.859718 0.678813 -0.232397 0.048 Uiso 1 1 calc GR . . . .
H15B H 0.872730 0.754506 -0.294868 0.048 Uiso 1 1 calc GR . . . .
H15C H 0.909299 0.651133 -0.288770 0.048 Uiso 1 1 calc GR . . . .
C16 C 0.33021(11) 0.71355(11) -0.09366(7) 0.0229(3) Uani 1 1 d . . . . .
C17 C 0.26727(12) 0.64590(12) -0.05170(7) 0.0269(3) Uani 1 1 d . . . . .
C18 C 0.25931(17) 0.54748(13) -0.05354(8) 0.0399(4) Uani 1 1 d . . . . .
H18A H 0.299510 0.507948 -0.025892 0.060 Uiso 1 1 calc GR . . . .
H18B H 0.284118 0.544452 -0.092860 0.060 Uiso 1 1 calc GR . . . .
H18C H 0.189106 0.525921 -0.043073 0.060 Uiso 1 1 calc GR . . . .
C19 C 0.20914(12) 0.66935(14) -0.00616(7) 0.0309(3) Uani 1 1 d . . . . .
H19 H 0.165569 0.623476 0.021274 0.037 Uiso 1 1 calc R . . . .
C20 C 0.21269(13) 0.75724(15) 0.00049(8) 0.0344(4) Uani 1 1 d . . . . .
C21 C 0.14657(18) 0.78114(19) 0.04970(10) 0.0514(6) Uani 1 1 d . . . . .
H21A H 0.165217 0.744161 0.086983 0.077 Uiso 1 1 calc GR . . . .
H21B H 0.076344 0.767563 0.048153 0.077 Uiso 1 1 calc GR . . . .
H21C H 0.155349 0.847146 0.045797 0.077 Uiso 1 1 calc GR . . . .
C22 C 0.28027(14) 0.82093(13) -0.03845(8) 0.0336(4) Uani 1 1 d . . . . .
H22 H 0.286145 0.880646 -0.033371 0.040 Uiso 1 1 calc R . . . .
C23 C 0.34052(12) 0.80133(12) -0.08509(7) 0.0274(3) Uani 1 1 d . . . . .
C24 C 0.41376(14) 0.87580(13) -0.12320(9) 0.0356(4) Uani 1 1 d . . . . .
H24A H 0.377153 0.926708 -0.146084 0.053 Uiso 1 1 calc GR . . . .
H24B H 0.459217 0.850043 -0.149461 0.053 Uiso 1 1 calc GR . . . .
H24C H 0.452596 0.899122 -0.098849 0.053 Uiso 1 1 calc GR . . . .
C25 C 0.24433(12) 0.65049(12) -0.20989(7) 0.0265(3) Uani 1 1 d . . . . .
H25 H 0.257057 0.583690 -0.191456 0.032 Uiso 1 1 calc R . . . .
C26 C 0.14904(13) 0.67016(16) -0.17317(9) 0.0411(4) Uani 1 1 d . . . . .
H26A H 0.117842 0.725539 -0.195551 0.062 Uiso 1 1 calc GR . . . .
H26B H 0.166393 0.680441 -0.137592 0.062 Uiso 1 1 calc GR . . . .
H26C H 0.102033 0.617079 -0.162929 0.062 Uiso 1 1 calc GR . . . .
C27 C 0.22102(14) 0.65418(13) -0.27037(8) 0.0338(4) Uani 1 1 d . . . . .
H27A H 0.282629 0.645275 -0.294623 0.051 Uiso 1 1 calc GR . . . .
H27B H 0.193680 0.714591 -0.288262 0.051 Uiso 1 1 calc GR . . . .
H27C H 0.171820 0.605053 -0.266986 0.051 Uiso 1 1 calc GR . . . .
C28 C 0.34691(12) 0.83800(11) -0.24302(7) 0.0260(3) Uani 1 1 d . . . . .
H28 H 0.405212 0.870199 -0.235058 0.031 Uiso 1 1 calc R . . . .
C29 C 0.25234(14) 0.87631(13) -0.21585(9) 0.0364(4) Uani 1 1 d . . . . .
H29A H 0.244189 0.850291 -0.173456 0.055 Uiso 1 1 calc GR . . . .
H29B H 0.193699 0.859113 -0.230602 0.055 Uiso 1 1 calc GR . . . .
H29C H 0.258780 0.943969 -0.226152 0.055 Uiso 1 1 calc GR . . . .
C30 C 0.35049(13) 0.86700(12) -0.30919(8) 0.0312(3) Uani 1 1 d . . . . .
H30A H 0.299416 0.831501 -0.319482 0.047 Uiso 1 1 calc GR . . . .
H30B H 0.416854 0.854760 -0.327311 0.047 Uiso 1 1 calc GR . . . .
H30C H 0.337488 0.933284 -0.323133 0.047 Uiso 1 1 calc GR . . . .
C31 C 0.42719(13) 0.37102(11) -0.11642(6) 0.0248(3) Uani 1 1 d . . . . .
C32 C 0.33046(14) 0.33040(11) -0.10543(7) 0.0291(3) Uani 1 1 d . . . . .
C33 C 0.24014(14) 0.38048(13) -0.12769(9) 0.0365(4) Uani 1 1 d . . . . .
H33A H 0.217873 0.353680 -0.156284 0.055 Uiso 1 1 calc GR . . . .
H33B H 0.257709 0.446256 -0.146079 0.055 Uiso 1 1 calc GR . . . .
H33C H 0.186038 0.374099 -0.095197 0.055 Uiso 1 1 calc GR . . . .
C34 C 0.31585(16) 0.23801(12) -0.07202(8) 0.0368(4) Uani 1 1 d . . . . .
H34 H 0.250951 0.210159 -0.065824 0.044 Uiso 1 1 calc R . . . .
C35 C 0.39214(18) 0.18526(13) -0.04751(8) 0.0409(5) Uani 1 1 d . . . . .
C36 C 0.3752(2) 0.08390(15) -0.01410(11) 0.0610(7) Uani 1 1 d . . . . .
H36A H 0.306181 0.073559 0.005979 0.091 Uiso 1 1 calc GR . . . .
H36B H 0.421853 0.066113 0.014511 0.091 Uiso 1 1 calc GR . . . .
H36C H 0.386453 0.046341 -0.041139 0.091 Uiso 1 1 calc GR . . . .
C37 C 0.48399(17) 0.22891(13) -0.05422(8) 0.0395(4) Uani 1 1 d . . . . .
H37 H 0.536073 0.195058 -0.035619 0.047 Uiso 1 1 calc R . . . .
C38 C 0.60510(16) 0.36245(15) -0.09105(9) 0.0428(5) Uani 1 1 d . . . . .
H38A H 0.607219 0.385938 -0.057587 0.064 Uiso 1 1 calc GR . . . .
H38B H 0.619147 0.413526 -0.127046 0.064 Uiso 1 1 calc GR . . . .
H38C H 0.655557 0.315006 -0.090963 0.064 Uiso 1 1 calc GR . . . .
C39 C 0.59756(13) 0.43785(11) -0.24741(7) 0.0266(3) Uani 1 1 d . . . . .
H39 H 0.648148 0.463824 -0.229438 0.032 Uiso 1 1 calc R . . . .
C40 C 0.63416(15) 0.47008(13) -0.31274(8) 0.0357(4) Uani 1 1 d . . . . .
H40A H 0.623592 0.536656 -0.327872 0.054 Uiso 1 1 calc GR . . . .
H40B H 0.596651 0.436297 -0.332413 0.054 Uiso 1 1 calc GR . . . .
H40C H 0.705696 0.457958 -0.319829 0.054 Uiso 1 1 calc GR . . . .
C41 C 0.60670(17) 0.33216(13) -0.22502(9) 0.0412(4) Uani 1 1 d . . . . .
H41A H 0.578594 0.303048 -0.250828 0.062 Uiso 1 1 calc GR . . . .
H41B H 0.569873 0.309267 -0.185635 0.062 Uiso 1 1 calc GR . . . .
H41C H 0.677459 0.316797 -0.224325 0.062 Uiso 1 1 calc GR . . . .
C42 C 0.37899(13) 0.44564(12) -0.26004(7) 0.0283(3) Uani 1 1 d . . . . .
H42 H 0.313615 0.463885 -0.241968 0.034 Uiso 1 1 calc R . . . .
C43 C 0.38317(15) 0.48882(13) -0.32604(8) 0.0362(4) Uani 1 1 d . . . . .
H43A H 0.441220 0.465706 -0.346320 0.054 Uiso 1 1 calc GR . . . .
H43B H 0.389219 0.556416 -0.335540 0.054 Uiso 1 1 calc GR . . . .
H43C H 0.321742 0.471870 -0.338314 0.054 Uiso 1 1 calc GR . . . .
C44 C 0.37287(18) 0.33968(13) -0.24641(9) 0.0413(5) Uani 1 1 d . . . . .
H44A H 0.381883 0.310942 -0.205759 0.062 Uiso 1 1 calc GR . . . .
H44B H 0.425600 0.319630 -0.271949 0.062 Uiso 1 1 calc GR . . . .
H44C H 0.307219 0.320886 -0.252831 0.062 Uiso 1 1 calc GR . . . .
C45 C 0.48571(12) 0.70307(11) -0.34533(7) 0.0261(3) Uani 1 1 d . . . . .
C46 C 0.45476(15) 0.77089(14) -0.45321(7) 0.0364(4) Uani 1 1 d . . . . .
C47 C 0.3421(2) 0.7554(2) -0.45052(12) 0.0622(7) Uani 1 1 d . . . . .
H47A H 0.305234 0.790482 -0.426421 0.093 Uiso 1 1 calc GR . . . .
H47B H 0.324849 0.689237 -0.433529 0.093 Uiso 1 1 calc GR . . . .
H47C H 0.323979 0.776411 -0.489878 0.093 Uiso 1 1 calc GR . . . .
C48 C 0.4774(3) 0.8742(2) -0.47215(13) 0.0762(9) Uani 1 1 d . . . . .
H48A H 0.547897 0.885414 -0.469782 0.114 Uiso 1 1 calc GR . . . .
H48B H 0.434518 0.903235 -0.446614 0.114 Uiso 1 1 calc GR . . . .
H48C H 0.464588 0.900885 -0.512321 0.114 Uiso 1 1 calc GR . . . .
C49 C 0.5153(3) 0.7177(3) -0.48881(11) 0.1165(18) Uani 1 1 d . . . . .
H49A H 0.501207 0.651251 -0.471000 0.175 Uiso 1 1 calc GR . . . .
H49B H 0.586749 0.731029 -0.490445 0.175 Uiso 1 1 calc GR . . . .
H49C H 0.497607 0.736172 -0.528289 0.175 Uiso 1 1 calc GR . . . .
I1 I 0.496(3) 0.516(2) -0.0169(11) 0.0445(3) Uani 0.0043(4) 1 d . . P A 2
F1 F 0.90756(17) 1.45577(12) -0.27601(7) 0.0825(6) Uani 1 1 d . . . . .
F2 F 0.9337(2) 1.33967(11) -0.20646(6) 0.0966(7) Uani 1 1 d . . . . .
F3 F 1.05115(17) 1.43702(14) -0.25122(9) 0.0959(7) Uani 1 1 d . . . . .
F4 F 1.28696(10) 1.31858(11) -0.37865(8) 0.0677(4) Uani 1 1 d . . . . .
F5 F 1.24959(11) 1.17932(12) -0.37421(12) 0.0983(8) Uani 1 1 d . . . . .
F6 F 1.22594(12) 1.28826(19) -0.44810(9) 0.1026(8) Uani 1 1 d . . . . .
F7 F 1.13457(8) 0.94920(9) -0.34138(6) 0.0503(3) Uani 1 1 d . . . . .
F8 F 1.02185(10) 0.85820(10) -0.28279(6) 0.0556(4) Uani 1 1 d . . . . .
F9 F 1.08715(12) 0.82787(10) -0.36046(8) 0.0708(5) Uani 1 1 d . . . . .
F10 F 0.79893(14) 1.02283(10) -0.53004(6) 0.0664(4) Uani 1 1 d . . . . .
F11 F 0.73316(12) 0.90578(15) -0.46336(7) 0.0824(6) Uani 1 1 d . . . . .
F12 F 0.87531(13) 0.89774(12) -0.51109(8) 0.0736(5) Uani 1 1 d . . . . .
F13 F 1.01460(16) 1.44929(14) -0.59277(9) 0.1016(7) Uani 1 1 d . . . . .
F14 F 1.00836(14) 1.30767(11) -0.58606(7) 0.0784(6) Uani 1 1 d . . . . .
F15 F 0.90829(15) 1.4003(2) -0.63085(6) 0.1139(9) Uani 1 1 d . . . . .
F16 F 0.63107(12) 1.52239(11) -0.52368(5) 0.0634(4) Uani 1 1 d . . . . .
F17 F 0.68469(12) 1.54553(9) -0.44954(6) 0.0596(4) Uani 1 1 d . . . . .
F18 F 0.57503(9) 1.43795(10) -0.43737(5) 0.0515(3) Uani 1 1 d . . . . .
F22 F 0.44663(11) 1.20821(11) -0.34469(9) 0.0755(5) Uani 1 1 d . . . . .
F23 F 0.39645(12) 1.0888(2) -0.27507(8) 0.1101(9) Uani 1 1 d . . . . .
F24 F 0.47108(11) 1.07746(12) -0.35571(8) 0.0712(5) Uani 1 1 d . . . . .
C50 C 0.93829(12) 1.23433(11) -0.35104(7) 0.0244(3) Uani 1 1 d . . . . .
C51 C 0.92186(14) 1.28979(12) -0.31358(7) 0.0307(3) Uani 1 1 d . . . . .
H51 H 0.855235 1.296522 -0.296795 0.037 Uiso 1 1 calc R . . . .
C52 C 0.99959(16) 1.33534(13) -0.30010(8) 0.0372(4) Uani 1 1 d . . . . .
C53 C 0.9735(2) 1.39131(16) -0.25824(10) 0.0548(6) Uani 1 1 d . . . . .
C54 C 1.09724(16) 1.32868(14) -0.32392(9) 0.0401(4) Uani 1 1 d . . . . .
H54 H 1.150418 1.359499 -0.314407 0.048 Uiso 1 1 calc R . . . .
C55 C 1.11585(14) 1.27573(13) -0.36219(9) 0.0351(4) Uani 1 1 d . . . . .
C56 C 1.21923(16) 1.26573(19) -0.39018(13) 0.0558(6) Uani 1 1 d . . . . .
C57 C 1.03796(12) 1.22946(12) -0.37525(8) 0.0283(3) Uani 1 1 d . . . . .
H57 H 1.052914 1.193390 -0.401434 0.034 Uiso 1 1 calc R . . . .
C58 C 0.87968(11) 1.09334(11) -0.38813(7) 0.0219(3) Uani 1 1 d . . . . .
C59 C 0.94683(12) 1.03328(11) -0.35794(7) 0.0250(3) Uani 1 1 d . . . . .
H59 H 0.973418 1.048444 -0.327487 0.030 Uiso 1 1 calc R . . . .
C60 C 0.97592(12) 0.95219(11) -0.37103(7) 0.0272(3) Uani 1 1 d . . . . .
C61 C 1.05448(14) 0.89687(13) -0.33934(9) 0.0379(4) Uani 1 1 d . . . . .
C62 C 0.93634(12) 0.92473(11) -0.41316(7) 0.0273(3) Uani 1 1 d . . . . .
H62 H 0.956069 0.869038 -0.421888 0.033 Uiso 1 1 calc R . . . .
C63 C 0.86663(12) 0.98156(11) -0.44230(7) 0.0250(3) Uani 1 1 d . . . . .
C64 C 0.81845(15) 0.95211(13) -0.48636(8) 0.0346(4) Uani 1 1 d . . . . .
C65 C 0.83965(11) 1.06399(11) -0.43025(7) 0.0232(3) Uani 1 1 d . . . . .
H65 H 0.792433 1.101680 -0.451327 0.028 Uiso 1 1 calc R . . . .
C66 C 0.82339(11) 1.27110(11) -0.42928(7) 0.0220(3) Uani 1 1 d . . . . .
C67 C 0.74939(12) 1.33647(11) -0.42781(7) 0.0245(3) Uani 1 1 d . . . . .
H67 H 0.704084 1.329098 -0.392997 0.029 Uiso 1 1 calc R . . . .
C68 C 0.73990(13) 1.41228(12) -0.47586(7) 0.0280(3) Uani 1 1 d . . . . .
C69 C 0.65816(16) 1.47937(15) -0.47177(8) 0.0415(5) Uani 1 1 d . . . . .
C70 C 0.80576(14) 1.42721(12) -0.52691(7) 0.0308(3) Uani 1 1 d . . . . .
H70 H 0.800316 1.479609 -0.559304 0.037 Uiso 1 1 calc R . . . .
C71 C 0.88013(13) 1.36327(12) -0.52937(7) 0.0291(3) Uani 1 1 d . . . . .
C72 C 0.95256(16) 1.37933(15) -0.58442(9) 0.0432(5) Uani 1 1 d . . . . .
C73 C 0.88797(12) 1.28712(11) -0.48203(7) 0.0261(3) Uani 1 1 d . . . . .
H73 H 0.938958 1.244088 -0.485362 0.031 Uiso 1 1 calc R . . . .
C74 C 0.74903(12) 1.15863(10) -0.32157(7) 0.0236(3) Uani 1 1 d . . . . .
C75 C 0.75485(13) 1.13106(11) -0.26183(7) 0.0265(3) Uani 1 1 d . . . . .
H75 H 0.818294 1.132282 -0.249264 0.032 Uiso 1 1 calc R . . . .
C76 C 0.67047(14) 1.10192(11) -0.22031(7) 0.0309(4) Uani 1 1 d . . . . .
C77 C 0.68150(18) 1.07598(14) -0.15710(8) 0.0426(5) Uani 1 1 d . . . . .
C78 C 0.57672(14) 1.09781(12) -0.23638(8) 0.0334(4) Uani 1 1 d . . . . .
H78 H 0.519154 1.078436 -0.208010 0.040 Uiso 1 1 calc R . . . .
C79 C 0.56952(13) 1.12283(12) -0.29507(8) 0.0305(3) Uani 1 1 d . . . . .
C80 C 0.47051(15) 1.12270(15) -0.31593(10) 0.0434(5) Uani 1 1 d . . . . .
C81 C 0.65360(12) 1.15220(11) -0.33646(7) 0.0263(3) Uani 1 1 d . . . . .
H81 H 0.645917 1.168559 -0.376445 0.032 Uiso 1 1 calc R . . . .
B1 B 0.84629(12) 1.18855(12) -0.37191(7) 0.0215(3) Uani 1 1 d . . . . .
F25A F 0.7413(6) 1.0072(6) -0.1413(3) 0.082(2) Uani 0.575(16) 1 d . . P B 2
F26A F 0.5958(4) 1.0523(7) -0.1229(2) 0.099(3) Uani 0.575(16) 1 d . . P B 2
F27A F 0.7195(8) 1.1429(3) -0.1429(3) 0.081(2) Uani 0.575(16) 1 d . . P B 2
F25 F 0.7012(18) 0.9914(7) -0.1370(4) 0.129(5) Uani 0.425(16) 1 d . . P B 1
F26 F 0.6064(10) 1.0888(11) -0.1238(4) 0.119(5) Uani 0.425(16) 1 d . . P B 1
F27 F 0.7527(17) 1.1234(12) -0.1453(4) 0.143(6) Uani 0.425(16) 1 d . . P B 1
O1 O 0.50748(12) 0.54972(11) -0.05783(6) 0.0445(3) Uani 0.9957(4) 1 d D . P A 1
H1 H 0.5518(16) 0.5578(19) -0.0331(6) 0.067 Uiso 0.9957(4) 1 d DR . P A 1

loop_
_atom_site_aniso_label
_atom_site_aniso_U_11
_atom_site_aniso_U_22
_atom_site_aniso_U_33
_atom_site_aniso_U_23
_atom_site_aniso_U_13
_atom_site_aniso_U_12
Zr1 0.01732(7) 0.01938(7) 0.01640(7) -0.00602(5) -0.00364(5) 0.00175(5)
Co1 0.02081(10) 0.02017(10) 0.01526(9) -0.00420(7) -0.00459(7) 0.00282(7)
P1 0.01822(17) 0.02002(17) 0.01924(17) -0.00667(13) -0.00069(13) 0.00130(13)
P2 0.01770(17) 0.02066(17) 0.02063(17) -0.00486(14) -0.00456(13) 0.00292(13)
P3 0.02438(18) 0.01982(17) 0.01803(17) -0.00714(13) -0.00575(14) 0.00143(14)
N1 0.0185(6) 0.0267(6) 0.0182(6) -0.0090(5) -0.0030(4) 0.0016(5)
N2 0.0192(6) 0.0234(6) 0.0211(6) -0.0082(5) -0.0039(5) 0.0038(5)
N3 0.0248(6) 0.0200(6) 0.0179(6) -0.0047(5) -0.0042(5) 0.0005(5)
N4 0.0294(7) 0.0316(7) 0.0216(7) -0.0043(5) -0.0063(5) 0.0032(6)
C1 0.0167(6) 0.0340(8) 0.0198(7) -0.0106(6) -0.0018(5) -0.0013(6)
C01E 0.0432(10) 0.0276(8) 0.0242(8) -0.0064(6) -0.0090(7) 0.0051(7)
C2 0.0223(7) 0.0447(10) 0.0278(8) -0.0193(7) -0.0019(6) -0.0009(7)
C3 0.0311(9) 0.0563(12) 0.0449(11) -0.0363(10) -0.0059(8) 0.0061(8)
C4 0.0276(8) 0.0593(12) 0.0307(9) -0.0252(8) -0.0029(7) -0.0068(8)
C5 0.0223(8) 0.0607(12) 0.0264(8) -0.0124(8) -0.0047(6) -0.0087(8)
C6 0.0313(10) 0.0920(18) 0.0436(12) -0.0251(12) -0.0148(9) -0.0084(11)
C7 0.0185(7) 0.0497(10) 0.0253(8) -0.0066(7) -0.0031(6) 0.0008(7)
C8 0.0201(7) 0.0353(8) 0.0203(7) -0.0068(6) -0.0013(5) 0.0005(6)
C9 0.0296(8) 0.0364(9) 0.0326(9) -0.0120(7) -0.0075(7) 0.0099(7)
C10 0.0259(8) 0.0220(7) 0.0353(9) -0.0109(6) 0.0018(6) 0.0011(6)
C11 0.0453(11) 0.0237(8) 0.0485(11) -0.0014(8) -0.0086(9) 0.0011(7)
C12 0.0391(10) 0.0292(9) 0.0552(12) -0.0184(8) -0.0056(9) -0.0056(7)
C13 0.0216(7) 0.0265(7) 0.0218(7) -0.0087(6) 0.0011(5) 0.0030(6)
C14 0.0297(8) 0.0449(10) 0.0222(8) -0.0077(7) 0.0027(6) 0.0059(7)
C15 0.0223(8) 0.0421(10) 0.0317(9) -0.0129(7) 0.0022(6) -0.0010(7)
C16 0.0197(7) 0.0285(8) 0.0235(7) -0.0113(6) -0.0060(5) 0.0052(6)
C17 0.0253(7) 0.0341(8) 0.0229(7) -0.0102(6) -0.0054(6) 0.0027(6)
C18 0.0522(12) 0.0347(9) 0.0284(9) -0.0078(7) 0.0073(8) -0.0078(8)
C19 0.0242(8) 0.0477(10) 0.0223(7) -0.0117(7) -0.0054(6) 0.0030(7)
C20 0.0270(8) 0.0550(11) 0.0287(8) -0.0224(8) -0.0086(7) 0.0139(8)
C21 0.0469(12) 0.0748(16) 0.0414(11) -0.0338(11) -0.0013(9) 0.0167(11)
C22 0.0339(9) 0.0391(9) 0.0375(9) -0.0236(8) -0.0115(7) 0.0109(7)
C23 0.0238(7) 0.0318(8) 0.0321(8) -0.0159(7) -0.0091(6) 0.0067(6)
C24 0.0326(9) 0.0308(9) 0.0483(11) -0.0192(8) -0.0053(8) 0.0002(7)
C25 0.0213(7) 0.0293(8) 0.0279(8) -0.0052(6) -0.0070(6) -0.0010(6)
C26 0.0220(8) 0.0621(13) 0.0397(10) -0.0164(9) -0.0014(7) -0.0038(8)
C27 0.0307(9) 0.0397(10) 0.0322(9) -0.0084(7) -0.0129(7) -0.0015(7)
C28 0.0241(7) 0.0218(7) 0.0307(8) -0.0055(6) -0.0047(6) 0.0051(6)
C29 0.0340(9) 0.0349(9) 0.0387(10) -0.0092(8) -0.0048(7) 0.0157(7)
C30 0.0323(9) 0.0258(8) 0.0310(8) -0.0014(6) -0.0046(7) 0.0076(6)
C31 0.0356(8) 0.0204(7) 0.0181(7) -0.0050(5) -0.0038(6) -0.0004(6)
C32 0.0373(9) 0.0253(8) 0.0243(8) -0.0087(6) 0.0005(6) -0.0039(6)
C33 0.0322(9) 0.0337(9) 0.0420(10) -0.0101(8) -0.0004(7) -0.0070(7)
C34 0.0521(11) 0.0275(8) 0.0279(8) -0.0081(7) 0.0052(8) -0.0109(8)
C35 0.0717(14) 0.0237(8) 0.0232(8) -0.0046(7) 0.0018(8) -0.0008(8)
C36 0.104(2) 0.0258(10) 0.0428(12) 0.0019(9) -0.0002(13) -0.0039(11)
C37 0.0634(13) 0.0271(9) 0.0258(8) -0.0035(7) -0.0095(8) 0.0108(8)
C38 0.0441(11) 0.0402(10) 0.0441(11) -0.0049(8) -0.0236(9) 0.0091(8)
C39 0.0306(8) 0.0248(7) 0.0258(8) -0.0101(6) -0.0038(6) 0.0060(6)
C40 0.0420(10) 0.0381(9) 0.0276(8) -0.0136(7) 0.0008(7) 0.0067(8)
C41 0.0517(12) 0.0267(9) 0.0432(11) -0.0099(8) -0.0015(9) 0.0122(8)
C42 0.0337(8) 0.0291(8) 0.0255(8) -0.0102(6) -0.0100(6) -0.0037(6)
C43 0.0466(11) 0.0385(10) 0.0273(8) -0.0103(7) -0.0160(8) -0.0043(8)
C44 0.0618(13) 0.0298(9) 0.0366(10) -0.0117(7) -0.0158(9) -0.0098(8)
C45 0.0259(7) 0.0285(8) 0.0231(7) -0.0051(6) -0.0059(6) 0.0033(6)
C46 0.0453(10) 0.0433(10) 0.0184(8) -0.0022(7) -0.0125(7) 0.0118(8)
C47 0.0621(15) 0.0741(17) 0.0545(14) -0.0121(13) -0.0355(12) 0.0016(13)
C48 0.096(2) 0.0588(16) 0.0544(15) 0.0249(13) -0.0312(15) -0.0194(15)
C49 0.157(4) 0.166(4) 0.0283(12) -0.0319(17) -0.0234(17) 0.117(3)
I1 0.0643(10) 0.0505(8) 0.0191(6) -0.0070(6) -0.0142(6) 0.0056(7)
F1 0.1320(16) 0.0645(10) 0.0642(10) -0.0418(8) -0.0111(10) 0.0296(10)
F2 0.197(2) 0.0543(9) 0.0353(7) -0.0219(7) 0.0177(10) -0.0228(11)
F3 0.1198(16) 0.0969(14) 0.0997(14) -0.0737(12) -0.0116(12) -0.0302(12)
F4 0.0322(7) 0.0675(9) 0.1115(13) -0.0344(9) -0.0179(7) -0.0115(6)
F5 0.0314(7) 0.0683(11) 0.210(2) -0.0656(13) -0.0129(10) 0.0071(7)
F6 0.0366(8) 0.197(2) 0.0846(13) -0.0661(15) 0.0139(8) -0.0193(11)
F7 0.0249(5) 0.0497(7) 0.0698(9) -0.0011(6) -0.0200(5) 0.0042(5)
F8 0.0439(7) 0.0563(8) 0.0510(7) 0.0164(6) -0.0226(6) 0.0016(6)
F9 0.0757(10) 0.0546(8) 0.1009(12) -0.0365(8) -0.0502(9) 0.0470(8)
F10 0.1172(13) 0.0504(8) 0.0428(7) -0.0154(6) -0.0455(8) 0.0114(8)
F11 0.0665(10) 0.1321(16) 0.0514(8) -0.0283(9) -0.0084(7) -0.0560(10)
F12 0.0853(11) 0.0835(11) 0.0852(11) -0.0667(10) -0.0352(9) 0.0297(9)
F13 0.1064(15) 0.0860(13) 0.0944(14) -0.0307(11) 0.0612(12) -0.0510(11)
F14 0.0903(12) 0.0604(9) 0.0586(9) -0.0031(7) 0.0428(8) 0.0234(8)
F15 0.0790(12) 0.223(3) 0.0254(7) -0.0189(11) 0.0015(7) 0.0395(15)
F16 0.0725(9) 0.0775(10) 0.0330(6) -0.0034(6) -0.0152(6) 0.0504(8)
F17 0.0853(10) 0.0388(7) 0.0578(8) -0.0203(6) -0.0097(7) 0.0277(7)
F18 0.0385(6) 0.0708(9) 0.0420(7) -0.0132(6) -0.0051(5) 0.0298(6)
F22 0.0478(8) 0.0639(9) 0.1233(15) -0.0270(10) -0.0427(9) 0.0149(7)
F23 0.0346(8) 0.204(2) 0.0704(11) -0.0112(13) 0.0080(7) -0.0410(11)
F24 0.0480(8) 0.0877(11) 0.0999(13) -0.0550(10) -0.0243(8) -0.0017(8)
C50 0.0253(7) 0.0250(7) 0.0240(7) -0.0073(6) -0.0073(6) 0.0042(6)
C51 0.0378(9) 0.0273(8) 0.0279(8) -0.0096(6) -0.0043(7) 0.0026(7)
C52 0.0540(12) 0.0301(9) 0.0310(9) -0.0125(7) -0.0097(8) -0.0033(8)
C53 0.0883(18) 0.0437(12) 0.0379(11) -0.0216(9) -0.0046(11) -0.0132(12)
C54 0.0462(11) 0.0370(10) 0.0420(10) -0.0129(8) -0.0185(9) -0.0073(8)
C55 0.0282(8) 0.0354(9) 0.0442(10) -0.0120(8) -0.0123(7) -0.0010(7)
C56 0.0270(10) 0.0637(15) 0.0848(19) -0.0325(14) -0.0110(10) -0.0051(9)
C57 0.0253(8) 0.0306(8) 0.0326(8) -0.0130(7) -0.0086(6) 0.0025(6)
C58 0.0184(7) 0.0241(7) 0.0228(7) -0.0059(6) -0.0038(5) 0.0034(5)
C59 0.0230(7) 0.0270(8) 0.0253(7) -0.0056(6) -0.0087(6) 0.0032(6)
C60 0.0217(7) 0.0243(7) 0.0327(8) -0.0025(6) -0.0072(6) 0.0050(6)
C61 0.0318(9) 0.0306(9) 0.0494(11) -0.0042(8) -0.0164(8) 0.0089(7)
C62 0.0254(8) 0.0228(7) 0.0325(8) -0.0072(6) -0.0026(6) 0.0041(6)
C63 0.0247(7) 0.0259(7) 0.0250(7) -0.0078(6) -0.0046(6) 0.0011(6)
C64 0.0407(10) 0.0347(9) 0.0318(9) -0.0130(7) -0.0094(7) 0.0009(7)
C65 0.0199(7) 0.0256(7) 0.0244(7) -0.0062(6) -0.0067(5) 0.0050(5)
C66 0.0203(7) 0.0238(7) 0.0224(7) -0.0070(6) -0.0048(5) 0.0037(5)
C67 0.0244(7) 0.0285(8) 0.0207(7) -0.0074(6) -0.0037(6) 0.0068(6)
C68 0.0312(8) 0.0291(8) 0.0248(8) -0.0082(6) -0.0076(6) 0.0111(6)
C69 0.0501(11) 0.0450(11) 0.0266(9) -0.0062(8) -0.0079(8) 0.0250(9)
C70 0.0382(9) 0.0275(8) 0.0243(8) -0.0035(6) -0.0056(7) 0.0060(7)
C71 0.0291(8) 0.0312(8) 0.0251(8) -0.0074(6) 0.0005(6) 0.0017(6)
C72 0.0444(11) 0.0425(11) 0.0323(10) -0.0017(8) 0.0090(8) 0.0051(9)
C73 0.0232(7) 0.0273(8) 0.0271(8) -0.0077(6) -0.0017(6) 0.0048(6)
C74 0.0247(7) 0.0216(7) 0.0239(7) -0.0062(6) -0.0032(6) 0.0052(6)
C75 0.0321(8) 0.0219(7) 0.0251(8) -0.0057(6) -0.0058(6) 0.0060(6)
C76 0.0459(10) 0.0204(7) 0.0237(8) -0.0045(6) -0.0002(7) 0.0034(7)
C77 0.0634(13) 0.0337(10) 0.0259(9) -0.0043(7) -0.0003(9) 0.0025(9)
C78 0.0355(9) 0.0250(8) 0.0348(9) -0.0070(7) 0.0080(7) -0.0020(7)
C79 0.0264(8) 0.0250(8) 0.0386(9) -0.0091(7) 0.0000(7) -0.0008(6)
C80 0.0272(9) 0.0456(11) 0.0584(13) -0.0181(10) -0.0024(8) -0.0041(8)
C81 0.0250(7) 0.0268(8) 0.0265(8) -0.0071(6) -0.0034(6) 0.0028(6)
B1 0.0195(7) 0.0242(8) 0.0219(8) -0.0077(6) -0.0050(6) 0.0049(6)
F25A 0.113(4) 0.099(6) 0.042(2) -0.022(3) -0.038(2) 0.070(4)
F26A 0.070(3) 0.179(7) 0.0239(18) 0.006(3) 0.0057(17) -0.047(4)
F27A 0.170(7) 0.040(2) 0.043(2) -0.0125(15) -0.043(3) -0.013(3)
F25 0.328(16) 0.029(2) 0.030(3) -0.0023(18) -0.040(7) 0.041(6)
F26 0.147(9) 0.166(9) 0.039(3) -0.041(5) 0.017(4) 0.084(7)
F27 0.182(12) 0.207(12) 0.024(3) 0.000(5) -0.018(4) -0.113(9)
O1 0.0643(10) 0.0505(8) 0.0191(6) -0.0070(6) -0.0142(6) 0.0056(7)

loop_
_atom_type_symbol
_atom_type_description
_atom_type_scat_dispersion_real
_atom_type_scat_dispersion_imag
_atom_type_scat_source
C C 0.0033 0.0016 'International Tables Vol C Tables 4.2.6.8 and 6.1.1.4'
H H 0.0000 0.0000 'International Tables Vol C Tables 4.2.6.8 and 6.1.1.4'
B B 0.0013 0.0007 'International Tables Vol C Tables 4.2.6.8 and 6.1.1.4'
Co Co 0.3494 0.9721 'International Tables Vol C Tables 4.2.6.8 and 6.1.1.4'
F F 0.0171 0.0103 'International Tables Vol C Tables 4.2.6.8 and 6.1.1.4'
I I -0.4742 1.8119 'International Tables Vol C Tables 4.2.6.8 and 6.1.1.4'
N N 0.0061 0.0033 'International Tables Vol C Tables 4.2.6.8 and 6.1.1.4'
O O 0.0106 0.0060 'International Tables Vol C Tables 4.2.6.8 and 6.1.1.4'
P P 0.1023 0.0942 'International Tables Vol C Tables 4.2.6.8 and 6.1.1.4'
Zr Zr -2.9673 0.5597 'International Tables Vol C Tables 4.2.6.8 and 6.1.1.4'

loop_
_geom_angle_atom_site_label_1
_geom_angle_atom_site_label_2
_geom_angle_atom_site_label_3
_geom_angle
_geom_angle_site_symmetry_1
_geom_angle_site_symmetry_3
_geom_angle_publ_flag
Co1 Zr1 P1 46.950(9) . . ?
Co1 Zr1 P2 47.507(9) . . ?
Co1 Zr1 P3 47.169(9) . . ?
Co1 Zr1 I1 178.2(7) . . ?
P2 Zr1 P1 79.666(12) . . ?
P2 Zr1 P3 78.712(12) . . ?
P3 Zr1 P1 78.363(12) . . ?
N1 Zr1 Co1 80.06(3) . . ?
N1 Zr1 P1 33.78(3) . . ?
N1 Zr1 P2 110.03(4) . . ?
N1 Zr1 P3 98.56(3) . . ?
N1 Zr1 N3 119.61(5) . . ?
N1 Zr1 I1 101.0(7) . . ?
N2 Zr1 Co1 80.50(3) . . ?
N2 Zr1 P1 98.55(4) . . ?
N2 Zr1 P2 34.20(3) . . ?
N2 Zr1 P3 110.31(3) . . ?
N2 Zr1 N1 116.20(5) . . ?
N2 Zr1 N3 115.52(5) . . ?
N2 Zr1 I1 100.3(7) . . ?
N3 Zr1 Co1 79.80(3) . . ?
N3 Zr1 P1 110.23(3) . . ?
N3 Zr1 P2 96.03(3) . . ?
N3 Zr1 P3 34.05(3) . . ?
N3 Zr1 I1 98.4(7) . . ?
I1 Zr1 P1 134.3(7) . . ?
I1 Zr1 P2 133.0(7) . . ?
I1 Zr1 P3 131.1(7) . . ?
O1 Zr1 Co1 175.05(5) . . ?
O1 Zr1 P1 128.24(5) . . ?
O1 Zr1 P2 133.79(5) . . ?
O1 Zr1 P3 136.12(5) . . ?
O1 Zr1 N1 95.35(6) . . ?
O1 Zr1 N2 100.08(6) . . ?
O1 Zr1 N3 104.22(6) . . ?
P1 Co1 Zr1 69.367(11) . . ?
P1 Co1 P2 109.118(16) . . ?
P1 Co1 P3 107.646(15) . . ?
P2 Co1 Zr1 68.655(11) . . ?
P3 Co1 Zr1 69.195(11) . . ?
P3 Co1 P2 107.156(16) . . ?
C45 Co1 Zr1 175.71(5) . . ?
C45 Co1 P1 112.96(5) . . ?
C45 Co1 P2 107.06(5) . . ?
C45 Co1 P3 112.71(5) . . ?
Co1 P1 Zr1 63.684(11) . . ?
N1 P1 Zr1 44.75(4) . . ?
N1 P1 Co1 107.35(5) . . ?
N1 P1 C10 109.49(7) . . ?
N1 P1 C13 109.97(7) . . ?
C10 P1 Zr1 116.02(5) . . ?
C10 P1 Co1 110.96(6) . . ?
C10 P1 C13 107.81(7) . . ?
C13 P1 Zr1 134.61(5) . . ?
C13 P1 Co1 111.26(5) . . ?
Co1 P2 Zr1 63.839(11) . . ?
N2 P2 Zr1 45.03(4) . . ?
N2 P2 Co1 106.95(5) . . ?
N2 P2 C25 108.35(7) . . ?
N2 P2 C28 109.94(7) . . ?
C25 P2 Zr1 110.74(5) . . ?
C25 P2 Co1 109.86(6) . . ?
C28 P2 Zr1 139.21(5) . . ?
C28 P2 Co1 113.65(5) . . ?
C28 P2 C25 107.99(7) . . ?
Co1 P3 Zr1 63.635(11) . . ?
N3 P3 Zr1 45.22(4) . . ?
N3 P3 Co1 106.58(5) . . ?
N3 P3 C39 109.11(7) . . ?
N3 P3 C42 110.02(7) . . ?
C39 P3 Zr1 110.71(5) . . ?
C39 P3 Co1 110.29(5) . . ?
C39 P3 C42 107.62(8) . . ?
C42 P3 Zr1 139.78(6) . . ?
C42 P3 Co1 113.18(6) . . ?
P1 N1 Zr1 101.48(6) . . ?
C1 N1 Zr1 127.38(9) . . ?
C1 N1 P1 129.47(10) . . ?
P2 N2 Zr1 100.78(6) . . ?
C16 N2 Zr1 127.58(10) . . ?
C16 N2 P2 129.44(10) . . ?
P3 N3 Zr1 100.73(6) . . ?
C31 N3 Zr1 130.58(10) . . ?
C31 N3 P3 126.38(10) . . ?
C45 N4 C46 175.41(17) . . ?
C2 C1 N1 120.14(14) . . ?
C8 C1 N1 121.26(14) . . ?
C8 C1 C2 118.48(14) . . ?
C31 C01E C38 122.58(16) . . ?
C37 C01E C31 119.15(18) . . ?
C37 C01E C38 118.26(17) . . ?
C1 C2 C3 122.20(15) . . ?
C4 C2 C1 119.66(16) . . ?
C4 C2 C3 118.14(16) . . ?
C5 C4 C2 122.29(17) . . ?
C4 C5 C6 121.66(19) . . ?
C7 C5 C4 117.45(16) . . ?
C7 C5 C6 120.88(19) . . ?
C5 C7 C8 122.50(17) . . ?
C1 C8 C9 123.62(14) . . ?
C7 C8 C1 119.30(16) . . ?
C7 C8 C9 117.08(15) . . ?
C11 C10 P1 112.47(12) . . ?
C11 C10 C12 109.43(15) . . ?
C12 C10 P1 117.58(12) . . ?
C14 C13 P1 113.28(11) . . ?
C15 C13 P1 116.28(11) . . ?
C15 C13 C14 108.80(13) . . ?
C17 C16 N2 119.73(14) . . ?
C17 C16 C23 118.66(14) . . ?
C23 C16 N2 121.49(14) . . ?
C16 C17 C18 122.78(15) . . ?
C19 C17 C16 119.73(16) . . ?
C19 C17 C18 117.49(16) . . ?
C20 C19 C17 122.20(17) . . ?
C19 C20 C21 120.87(19) . . ?
C22 C20 C19 117.42(16) . . ?
C22 C20 C21 121.70(19) . . ?
C20 C22 C23 122.84(17) . . ?
C16 C23 C24 123.67(15) . . ?
C22 C23 C16 118.76(16) . . ?
C22 C23 C24 117.56(16) . . ?
C26 C25 P2 119.08(13) . . ?
C27 C25 P2 113.54(12) . . ?
C27 C25 C26 109.34(14) . . ?
C29 C28 P2 114.68(12) . . ?
C30 C28 P2 113.26(11) . . ?
C30 C28 C29 109.11(14) . . ?
C01E C31 N3 119.75(15) . . ?
C32 C31 N3 121.41(14) . . ?
C32 C31 C01E 118.82(15) . . ?
C31 C32 C33 124.05(15) . . ?
C34 C32 C31 118.89(17) . . ?
C34 C32 C33 117.06(16) . . ?
C35 C34 C32 122.65(19) . . ?
C34 C35 C36 121.3(2) . . ?
C37 C35 C34 117.46(17) . . ?
C37 C35 C36 121.2(2) . . ?
C35 C37 C01E 122.43(19) . . ?
C40 C39 P3 111.73(12) . . ?
C40 C39 C41 109.05(14) . . ?
C41 C39 P3 119.59(13) . . ?
C43 C42 P3 113.75(12) . . ?
C44 C42 P3 115.67(13) . . ?
C44 C42 C43 108.54(14) . . ?
N4 C45 Co1 177.06(15) . . ?
N4 C46 C47 105.81(16) . . ?
N4 C46 C48 107.72(18) . . ?
N4 C46 C49 107.23(16) . . ?
C48 C46 C47 108.5(2) . . ?
C49 C46 C47 112.0(3) . . ?
C49 C46 C48 115.1(3) . . ?
I1 I1 Zr1 165(5) 2_665 . ?
C51 C50 C57 115.71(15) . . ?
C51 C50 B1 122.35(14) . . ?
C57 C50 B1 121.51(14) . . ?
C52 C51 C50 122.24(17) . . ?
C51 C52 C53 117.7(2) . . ?
C54 C52 C51 121.02(17) . . ?
C54 C52 C53 121.29(19) . . ?
F1 C53 C52 112.26(19) . . ?
F2 C53 F1 106.4(2) . . ?
F2 C53 F3 107.3(2) . . ?
F2 C53 C52 112.16(18) . . ?
F3 C53 F1 104.9(2) . . ?
F3 C53 C52 113.2(2) . . ?
C52 C54 C55 118.17(17) . . ?
C54 C55 C56 121.45(18) . . ?
C54 C55 C57 120.73(18) . . ?
C57 C55 C56 117.82(18) . . ?
F4 C56 F6 106.6(2) . . ?
F4 C56 C55 113.1(2) . . ?
F5 C56 F4 107.2(2) . . ?
F5 C56 F6 104.9(2) . . ?
F5 C56 C55 112.5(2) . . ?
F6 C56 C55 112.1(2) . . ?
C55 C57 C50 122.11(16) . . ?
C59 C58 C65 115.64(14) . . ?
C59 C58 B1 121.32(14) . . ?
C65 C58 B1 122.95(13) . . ?
C60 C59 C58 122.14(15) . . ?
C59 C60 C61 117.73(16) . . ?
C62 C60 C59 121.37(14) . . ?
C62 C60 C61 120.87(16) . . ?
F7 C61 F8 105.74(17) . . ?
F7 C61 C60 111.87(15) . . ?
F8 C61 C60 112.50(16) . . ?
F9 C61 F7 106.86(17) . . ?
F9 C61 F8 106.25(17) . . ?
F9 C61 C60 113.12(17) . . ?
C60 C62 C63 117.55(15) . . ?
C62 C63 C64 119.20(15) . . ?
C62 C63 C65 120.99(15) . . ?
C65 C63 C64 119.79(15) . . ?
F10 C64 F12 104.89(17) . . ?
F10 C64 C63 112.73(15) . . ?
F11 C64 F10 107.08(18) . . ?
F11 C64 F12 106.34(18) . . ?
F11 C64 C63 112.05(16) . . ?
F12 C64 C63 113.21(16) . . ?
C63 C65 C58 122.23(14) . . ?
C67 C66 C73 115.62(14) . . ?
C67 C66 B1 123.72(13) . . ?
C73 C66 B1 120.13(13) . . ?
C68 C67 C66 122.09(15) . . ?
C67 C68 C69 119.55(15) . . ?
C70 C68 C67 120.99(15) . . ?
C70 C68 C69 119.45(15) . . ?
F16 C69 F17 106.84(17) . . ?
F16 C69 F18 106.66(18) . . ?
F16 C69 C68 112.19(15) . . ?
F17 C69 F18 105.93(16) . . ?
F17 C69 C68 112.49(18) . . ?
F18 C69 C68 112.29(16) . . ?
C68 C70 C71 117.95(15) . . ?
C70 C71 C72 118.35(16) . . ?
C73 C71 C70 120.86(15) . . ?
C73 C71 C72 120.79(16) . . ?
F13 C72 F14 106.2(2) . . ?
F13 C72 C71 112.61(19) . . ?
F14 C72 C71 113.39(16) . . ?
F15 C72 F13 104.3(2) . . ?
F15 C72 F14 106.9(2) . . ?
F15 C72 C71 112.77(18) . . ?
C71 C73 C66 122.46(15) . . ?
C75 C74 B1 123.84(14) . . ?
C81 C74 C75 115.42(15) . . ?
C81 C74 B1 120.56(14) . . ?
C76 C75 C74 122.02(16) . . ?
C75 C76 C77 119.30(18) . . ?
C78 C76 C75 121.20(16) . . ?
C78 C76 C77 119.49(17) . . ?
F25A C77 C76 113.6(4) . . ?
F25A C77 F26A 106.6(5) . . ?
F26A C77 C76 112.8(3) . . ?
F27A C77 C76 112.4(3) . . ?
F27A C77 F25A 104.5(5) . . ?
F27A C77 F26A 106.2(5) . . ?
F25 C77 C76 112.6(5) . . ?
F25 C77 F27 106.1(8) . . ?
F26 C77 C76 115.7(5) . . ?
F26 C77 F25 105.1(7) . . ?
F26 C77 F27 102.5(8) . . ?
F27 C77 C76 113.9(4) . . ?
C79 C78 C76 117.78(16) . . ?
C78 C79 C80 121.00(17) . . ?
C78 C79 C81 121.01(16) . . ?
C81 C79 C80 117.95(17) . . ?
F22 C80 C79 111.16(16) . . ?
F23 C80 F22 107.4(2) . . ?
F23 C80 F24 107.6(2) . . ?
F23 C80 C79 114.4(2) . . ?
F24 C80 F22 102.5(2) . . ?
F24 C80 C79 112.89(17) . . ?
C79 C81 C74 122.55(16) . . ?
C50 B1 C58 111.48(12) . . ?
C50 B1 C66 102.24(12) . . ?
C58 B1 C66 111.81(12) . . ?
C74 B1 C50 113.00(13) . . ?
C74 B1 C58 105.33(12) . . ?
C74 B1 C66 113.18(12) . . ?

loop_
_geom_bond_atom_site_label_1
_geom_bond_atom_site_label_2
_geom_bond_distance
_geom_bond_site_symmetry_2
_geom_bond_publ_flag
Zr1 Co1 2.8396(3) . ?
Zr1 P1 2.9647(4) . ?
Zr1 P2 2.9467(4) . ?
Zr1 P3 2.9626(4) . ?
Zr1 N1 2.1296(12) . ?
Zr1 N2 2.1220(12) . ?
Zr1 N3 2.1402(13) . ?
Zr1 I1 2.85(3) . ?
Zr1 O1 1.9209(13) . ?
Co1 P1 2.3150(4) . ?
Co1 P2 2.3328(4) . ?
Co1 P3 2.3242(4) . ?
Co1 C45 1.9804(16) . ?
P1 N1 1.6819(13) . ?
P1 C10 1.8588(16) . ?
P1 C13 1.8633(15) . ?
P2 N2 1.6859(13) . ?
P2 C25 1.8604(16) . ?
P2 C28 1.8578(16) . ?
P3 N3 1.6883(13) . ?
P3 C39 1.8575(16) . ?
P3 C42 1.8636(16) . ?
N1 C1 1.4442(18) . ?
N2 C16 1.4448(19) . ?
N3 C31 1.4467(19) . ?
N4 C45 1.146(2) . ?
N4 C46 1.468(2) . ?
C1 C2 1.407(2) . ?
C1 C8 1.407(2) . ?
C01E C31 1.412(2) . ?
C01E C37 1.396(2) . ?
C01E C38 1.497(3) . ?
C2 C3 1.506(2) . ?
C2 C4 1.392(2) . ?
C4 C5 1.383(3) . ?
C5 C6 1.511(2) . ?
C5 C7 1.381(3) . ?
C7 C8 1.397(2) . ?
C8 C9 1.503(2) . ?
C10 C11 1.526(3) . ?
C10 C12 1.534(2) . ?
C13 C14 1.535(2) . ?
C13 C15 1.532(2) . ?
C16 C17 1.407(2) . ?
C16 C23 1.411(2) . ?
C17 C18 1.504(3) . ?
C17 C19 1.392(2) . ?
C19 C20 1.384(3) . ?
C20 C21 1.515(2) . ?
C20 C22 1.380(3) . ?
C22 C23 1.400(2) . ?
C23 C24 1.506(3) . ?
C25 C26 1.535(2) . ?
C25 C27 1.529(2) . ?
C28 C29 1.536(2) . ?
C28 C30 1.532(2) . ?
C31 C32 1.407(2) . ?
C32 C33 1.506(3) . ?
C32 C34 1.395(2) . ?
C34 C35 1.385(3) . ?
C35 C36 1.512(3) . ?
C35 C37 1.378(3) . ?
C39 C40 1.528(2) . ?
C39 C41 1.537(2) . ?
C42 C43 1.538(2) . ?
C42 C44 1.537(2) . ?
C46 C47 1.531(3) . ?
C46 C48 1.515(3) . ?
C46 C49 1.497(3) . ?
I1 I1 0.84(5) 2_665 ?
F1 C53 1.327(3) . ?
F2 C53 1.315(3) . ?
F3 C53 1.320(3) . ?
F4 C56 1.331(3) . ?
F5 C56 1.324(3) . ?
F6 C56 1.337(3) . ?
F7 C61 1.334(2) . ?
F8 C61 1.339(2) . ?
F9 C61 1.332(2) . ?
F10 C64 1.321(2) . ?
F11 C64 1.319(2) . ?
F12 C64 1.326(2) . ?
F13 C72 1.308(3) . ?
F14 C72 1.315(2) . ?
F15 C72 1.305(3) . ?
F16 C69 1.338(2) . ?
F17 C69 1.339(3) . ?
F18 C69 1.342(3) . ?
F22 C80 1.335(3) . ?
F23 C80 1.298(3) . ?
F24 C80 1.334(3) . ?
C50 C51 1.398(2) . ?
C50 C57 1.399(2) . ?
C50 B1 1.636(2) . ?
C51 C52 1.388(3) . ?
C52 C53 1.503(3) . ?
C52 C54 1.377(3) . ?
C54 C55 1.387(3) . ?
C55 C56 1.489(3) . ?
C55 C57 1.391(2) . ?
C58 C59 1.398(2) . ?
C58 C65 1.399(2) . ?
C58 B1 1.637(2) . ?
C59 C60 1.388(2) . ?
C60 C61 1.497(2) . ?
C60 C62 1.381(2) . ?
C62 C63 1.389(2) . ?
C63 C64 1.498(2) . ?
C63 C65 1.390(2) . ?
C66 C67 1.397(2) . ?
C66 C73 1.404(2) . ?
C66 B1 1.640(2) . ?
C67 C68 1.396(2) . ?
C68 C69 1.498(2) . ?
C68 C70 1.382(2) . ?
C70 C71 1.389(2) . ?
C71 C72 1.500(2) . ?
C71 C73 1.384(2) . ?
C74 C75 1.401(2) . ?
C74 C81 1.397(2) . ?
C74 B1 1.633(2) . ?
C75 C76 1.393(2) . ?
C76 C77 1.498(3) . ?
C76 C78 1.382(3) . ?
C77 F25A 1.306(6) . ?
C77 F26A 1.313(6) . ?
C77 F27A 1.291(6) . ?
C77 F25 1.266(8) . ?
C77 F26 1.254(8) . ?
C77 F27 1.316(13) . ?
C78 C79 1.381(3) . ?
C79 C80 1.493(3) . ?
C79 C81 1.389(2) . ?

loop_
_smtbx_masks_void_nr
_smtbx_masks_void_average_x
_smtbx_masks_void_average_y
_smtbx_masks_void_average_z
_smtbx_masks_void_volume
_smtbx_masks_void_count_electrons
_smtbx_masks_void_content
1 0.000 0.000 0.000 572.3 100.8 ?
2 0.000 0.500 0.500 27.2 1.6 ?
3 0.348 0.054 0.570 11.0 0.3 ?
4 0.652 0.946 0.430 11.0 0.0 ?
